data_7112978
loop_
_publ_author_name
'Yamada, Michio'
'Schweizer, W. Bernd'
'Schoenebeck, Franziska'
'Diederich, Fran\,cois'

_publ_section_title
;
 Unprecedented thermal rearrangement of
 push-pull-chromophore-[60]fullerene conjugates: formation of chiral
 1,2,9,12-tetrakis-adducts.
;
_journal_issue 29
_journal_name_full 'Chemical communications (Cambridge, England)'
_journal_page_first 5334
_journal_page_last 5336
_journal_paper_doi 10.1039/c0cc00881h
_journal_volume 46
_journal_year 2010
_chemical_compound_source 'LOC ETH Zurich'
_chemical_formula_moiety 'C78 H15 N5 , 1.5 (C6 H5 Cl)'
_chemical_formula_sum 'C87 H22.5 Cl1.5 N5'
_chemical_formula_weight 1190.851
_chemical_name_systematic
;
?
;
_space_group_IT_number 14
_symmetry_cell_setting monoclinic
_symmetry_space_group_name_Hall '-P 2ybc'
_symmetry_space_group_name_H-M 'P 1 21/c 1'
_atom_sites_solution_primary direct
_atom_sites_solution_secondary difmap
_cell_angle_alpha 90.00
_cell_angle_beta 98.6182(6)
_cell_angle_gamma 90.00
_cell_formula_units_Z 4
_cell_length_a 15.9413(3)
_cell_length_b 18.6916(3)
_cell_length_c 17.0131(3)
_cell_measurement_reflns_used 143610
_cell_measurement_temperature 123
_cell_measurement_theta_max 27.485
_cell_measurement_theta_min 2.753
_cell_volume 5012.13(15)
_computing_cell_refinement 'HKL Scalepack (Otwinowski & Minor 1997)'
_computing_data_collection KappaCCD
_computing_data_reduction 'Denzo and Scalepak (Otwinowski & Minor, 1997)'
_computing_structure_refinement 'SHELXL-97 (Sheldrick, 2008)'
_computing_structure_solution 'SIR97(Altomare et al., J. Appl. Cryst.,1999)'
_diffrn_ambient_temperature 123
_diffrn_measured_fraction_theta_full 0.951
_diffrn_measured_fraction_theta_max 0.951
_diffrn_measurement_device KappaCCD
_diffrn_measurement_method CCD
_diffrn_orient_matrix_type X=UH
_diffrn_orient_matrix_UB_11 -0.05100
_diffrn_orient_matrix_UB_12 0.00105
_diffrn_orient_matrix_UB_13 0.03773
_diffrn_orient_matrix_UB_21 -0.01641
_diffrn_orient_matrix_UB_22 -0.04644
_diffrn_orient_matrix_UB_23 -0.02089
_diffrn_orient_matrix_UB_31 0.02279
_diffrn_orient_matrix_UB_32 -0.02903
_diffrn_orient_matrix_UB_33 0.04661
_diffrn_radiation_source 'fine-focus sealed tube'
_diffrn_radiation_type ' MoK\a'
_diffrn_radiation_wavelength_id all
_diffrn_reflns_av_R_equivalents 0.057
_diffrn_reflns_limit_h_max 20
_diffrn_reflns_limit_h_min -20
_diffrn_reflns_limit_k_max 22
_diffrn_reflns_limit_k_min -24
_diffrn_reflns_limit_l_max 22
_diffrn_reflns_limit_l_min -22
_diffrn_reflns_number 19793
_diffrn_reflns_theta_full 27.48
_diffrn_reflns_theta_max 27.48
_diffrn_reflns_theta_min 5.91
_exptl_absorpt_coefficient_mu 0.170
_exptl_absorpt_correction_type none
_exptl_crystal_colour brown
_exptl_crystal_density_diffrn 1.578
_exptl_crystal_density_method 'not measured'
_exptl_crystal_description plate
_exptl_crystal_F_000 2420.0
_exptl_crystal_size_max .27
_exptl_crystal_size_mid .18
_exptl_crystal_size_min .042
_refine_diff_density_max 1.038
_refine_diff_density_min -0.658
_refine_diff_density_rms 0.061
_refine_ls_extinction_method none
_refine_ls_goodness_of_fit_ref 1.441
_refine_ls_hydrogen_treatment mixed
_refine_ls_matrix_type full
_refine_ls_number_parameters 902
_refine_ls_number_reflns 10912
_refine_ls_number_restraints 0
_refine_ls_restrained_S_all 1.441
_refine_ls_R_factor_all 0.0864
_refine_ls_R_factor_gt 0.0664
_refine_ls_shift/su_max 0.051
_refine_ls_shift/su_mean 0.001
_refine_ls_structure_factor_coef Fsqd
_refine_ls_weighting_details 'calc w=1/[\s^2^(Fo^2^)+ (0.1000P)^2^+0.0000P] where P=(Fo^2^+2Fc^2^)/3'
_refine_ls_weighting_scheme calc
_refine_ls_wR_factor_gt 0.1874
_refine_ls_wR_factor_ref 0.2032
_reflns_number_gt 8574
_reflns_number_total 10912
_reflns_threshold_expression >2sigma(I)
_cod_data_source_file c0cc00881h.txt
_cod_data_source_block 3a
_cod_depositor_comments
;
The following automatic conversions were performed:

'_symmetry_cell_setting' value 'Monoclinic' changed to 'monoclinic'
according to
/usr/data/users/saulius/automatic-downloads/retrospective/RSC/lib/dictionaries/cif_core.dic
dictionary named 'cif_core.dic' version 2.4.2 from 2011-04-26.

Automatic conversion script
Id: cif_fix_values 2281 2013-09-26 08:29:07Z andrius 
;
_cod_original_cell_volume 5012.1(2)
_cod_original_sg_symbol_H-M 'P 21/c '
_cod_original_formula_sum 'C87 H22.5 Cl1.5 N5 '
_cod_database_code 7112978

loop_
_symmetry_equiv_pos_as_xyz
+X,+Y,+Z
-X,-Y,-Z
'-X,+Y+ 1/2,-Z+ 1/2'
'+X,-Y+ 1/2,+Z+ 1/2'

loop_
_atom_site_label
_atom_site_type_symbol
_atom_site_fract_x
_atom_site_fract_y
_atom_site_fract_z
_atom_site_U_iso_or_equiv
_atom_site_adp_type
_atom_site_occupancy
_atom_site_symmetry_multiplicity
_atom_site_calc_flag
_atom_site_refinement_flags
_atom_site_disorder_group
Cl89 Cl 0.65314(4) 0.33608(4) 0.32586(5) 0.0459(2) Uani 1 1 d . .
N64 N 0.50085(14) 0.62065(13) 0.26999(14) 0.0379(5) Uani 1 1 d . .
N66 N 0.48182(16) 0.81728(13) 0.37353(16) 0.0439(6) Uani 1 1 d . .
N70 N 0.13305(14) 0.70855(13) 0.55728(15) 0.0390(5) Uani 1 1 d . .
N77 N 0.38635(16) 0.99038(11) 0.54486(14) 0.0390(5) Uani 1 1 d . .
N90 N 0.02907(15) 0.68987(14) 0.36106(18) 0.0490(6) Uani 1 1 d . .
C1 C 0.29628(13) 0.59589(11) 0.36381(13) 0.0223(4) Uani 1 1 d . .
C2 C 0.21998(13) 0.59665(11) 0.41899(13) 0.0228(4) Uani 1 1 d . .
C3 C 0.25278(13) 0.54770(11) 0.48856(12) 0.0224(4) Uani 1 1 d . .
C4 C 0.20348(14) 0.50704(12) 0.53096(13) 0.0246(4) Uani 1 1 d . .
C5 C 0.23859(15) 0.44483(12) 0.57363(13) 0.0265(4) Uani 1 1 d . .
C6 C 0.17430(15) 0.38916(13) 0.56643(13) 0.0285(5) Uani 1 1 d . .
C7 C 0.19659(15) 0.31822(13) 0.55854(14) 0.0294(5) Uani 1 1 d . .
C8 C 0.28521(16) 0.29942(13) 0.55860(14) 0.0310(5) Uani 1 1 d . .
C9 C 0.28758(15) 0.24228(12) 0.50214(16) 0.0321(5) Uani 1 1 d . .
C10 C 0.20137(16) 0.22509(12) 0.46677(16) 0.0327(5) Uani 1 1 d . .
C11 C 0.18280(16) 0.20732(12) 0.38668(17) 0.0339(5) Uani 1 1 d . .
C12 C 0.25027(17) 0.20530(13) 0.33841(17) 0.0360(6) Uani 1 1 d . .
C13 C 0.21620(18) 0.23231(13) 0.26019(16) 0.0373(6) Uani 1 1 d . .
C14 C 0.26679(18) 0.27418(14) 0.21814(17) 0.0391(6) Uani 1 1 d . .
C15 C 0.23088(19) 0.33649(15) 0.17518(15) 0.0383(6) Uani 1 1 d . .
C16 C 0.29550(18) 0.39226(15) 0.18352(14) 0.0366(6) Uani 1 1 d . .
C17 C 0.27347(17) 0.46326(14) 0.19364(14) 0.0335(5) Uani 1 1 d . .
C18 C 0.32578(15) 0.51110(12) 0.24716(14) 0.0281(5) Uani 1 1 d . .
C19 C 0.27133(14) 0.57315(12) 0.27188(13) 0.0264(5) Uani 1 1 d . .
C20 C 0.18412(14) 0.53766(12) 0.25369(13) 0.0271(5) Uani 1 1 d . .
C21 C 0.12021(14) 0.54002(12) 0.29803(14) 0.0270(5) Uani 1 1 d . .
C22 C 0.12565(13) 0.57576(12) 0.37927(14) 0.0264(5) Uani 1 1 d . .
C23 C 0.08204(13) 0.51706(12) 0.42441(14) 0.0261(5) Uani 1 1 d . .
C24 C 0.11495(14) 0.49055(12) 0.49728(14) 0.0261(4) Uani 1 1 d . .
C25 C 0.09822(14) 0.41744(13) 0.51855(14) 0.0281(5) Uani 1 1 d . .
C26 C 0.04856(13) 0.37268(13) 0.46486(15) 0.0285(5) Uani 1 1 d . .
C27 C 0.07177(14) 0.29860(13) 0.45585(15) 0.0295(5) Uani 1 1 d . .
C28 C 0.14507(15) 0.27195(13) 0.50244(15) 0.0309(5) Uani 1 1 d . .
C29 C 0.05292(14) 0.28016(13) 0.37261(16) 0.0320(5) Uani 1 1 d . .
C30 C 0.10712(16) 0.23513(13) 0.33846(16) 0.0346(5) Uani 1 1 d . .
C31 C 0.12802(17) 0.25060(14) 0.26012(16) 0.0367(6) Uani 1 1 d . .
C32 C 0.09365(17) 0.31041(15) 0.21926(15) 0.0369(6) Uani 1 1 d . .
C33 C 0.14597(18) 0.35435(15) 0.17579(15) 0.0375(6) Uani 1 1 d . .
C34 C 0.12305(17) 0.42876(14) 0.18592(14) 0.0348(5) Uani 1 1 d . .
C35 C 0.18570(16) 0.48108(14) 0.19646(13) 0.0325(5) Uani 1 1 d . .
C36 C 0.39595(14) 0.48261(13) 0.29292(15) 0.0288(5) Uani 1 1 d . .
C37 C 0.41919(15) 0.40831(13) 0.28525(16) 0.0326(5) Uani 1 1 d . .
C38 C 0.37089(17) 0.36386(14) 0.23059(16) 0.0368(6) Uani 1 1 d . .
C39 C 0.35350(18) 0.29049(14) 0.25271(17) 0.0380(6) Uani 1 1 d . .
C40 C 0.38605(16) 0.26471(13) 0.32757(18) 0.0368(6) Uani 1 1 d . .
C41 C 0.43700(15) 0.31064(14) 0.38447(18) 0.0355(6) Uani 1 1 d . .
C42 C 0.41701(15) 0.29555(13) 0.46322(17) 0.0343(5) Uani 1 1 d . .
C43 C 0.35271(15) 0.23993(12) 0.45492(17) 0.0335(5) Uani 1 1 d . .
C44 C 0.33365(17) 0.22114(13) 0.37179(17) 0.0361(6) Uani 1 1 d . .
C45 C 0.41438(14) 0.35009(13) 0.51787(15) 0.0318(5) Uani 1 1 d . .
C46 C 0.34698(15) 0.35196(13) 0.56646(14) 0.0309(5) Uani 1 1 d . .
C47 C 0.32325(15) 0.42622(12) 0.57437(13) 0.0276(5) Uani 1 1 d . .
C48 C 0.37488(14) 0.46943(12) 0.53039(14) 0.0266(5) Uani 1 1 d . .
C49 C 0.33869(13) 0.52836(11) 0.48687(13) 0.0229(4) Uani 1 1 d . .
C50 C 0.36053(13) 0.54507(11) 0.41091(13) 0.0228(4) Uani 1 1 d . .
C51 C 0.41437(13) 0.50085(12) 0.37767(14) 0.0261(5) Uani 1 1 d . .
C52 C 0.44963(13) 0.43836(12) 0.42035(15) 0.0282(5) Uani 1 1 d . .
C53 C 0.45281(14) 0.38118(14) 0.36371(16) 0.0331(5) Uani 1 1 d . .
C54 C 0.43145(13) 0.42316(13) 0.49600(15) 0.0292(5) Uani 1 1 d . .
C55 C 0.01509(13) 0.40013(13) 0.38684(15) 0.0304(5) Uani 1 1 d . .
C56 C 0.01758(14) 0.34265(14) 0.32980(16) 0.0327(5) Uani 1 1 d . .
C57 C 0.03762(15) 0.35750(14) 0.25470(16) 0.0347(5) Uani 1 1 d . .
C58 C 0.05661(15) 0.43093(14) 0.23436(15) 0.0337(5) Uani 1 1 d . .
C59 C 0.05639(14) 0.48481(13) 0.29000(15) 0.0304(5) Uani 1 1 d . .
C60 C 0.03370(13) 0.47022(13) 0.36737(15) 0.0293(5) Uani 1 1 d . .
C61 C 0.33518(13) 0.67135(12) 0.37781(13) 0.0242(4) Uani 1 1 d . .
C62 C 0.40751(14) 0.69464(12) 0.35228(13) 0.0260(4) Uani 1 1 d . .
C63 C 0.45764(14) 0.65161(13) 0.30617(14) 0.0295(5) Uani 1 1 d . .
C65 C 0.44471(15) 0.76444(13) 0.36759(15) 0.0308(5) Uani 1 1 d . .
C67 C 0.28965(13) 0.71200(12) 0.43092(14) 0.0254(4) Uani 1 1 d . .
C68 C 0.22610(13) 0.67226(12) 0.45209(13) 0.0253(4) Uani 1 1 d . .
C69 C 0.17458(14) 0.69422(12) 0.51032(15) 0.0298(5) Uani 1 1 d . .
C71 C 0.31303(13) 0.78453(12) 0.46172(14) 0.0253(4) Uani 1 1 d . .
C72 C 0.27151(17) 0.84529(14) 0.42787(16) 0.0349(5) Uani 1 1 d . .
C73 C 0.29532(18) 0.91286(14) 0.45493(16) 0.0365(5) Uani 1 1 d . .
C74 C 0.36211(16) 0.92284(12) 0.51815(14) 0.0294(5) Uani 1 1 d . .
C75 C 0.40312(15) 0.86194(13) 0.55323(15) 0.0302(5) Uani 1 1 d . .
C76 C 0.37810(14) 0.79499(13) 0.52549(14) 0.0281(5) Uani 1 1 d . .
C78 C 0.46427(19) 1.00050(15) 0.59873(17) 0.0389(6) Uani 1 1 d . .
C79 C 0.3452(3) 1.05279(15) 0.50554(19) 0.0460(7) Uani 1 1 d . .
C80 C 0.26811(17) 0.63683(14) 0.21211(14) 0.0321(5) Uani 1 1 d . .
C81 C 0.20106(18) 0.69352(15) 0.22239(17) 0.0377(6) Uani 1 1 d . .
C82 C 0.07120(14) 0.64046(13) 0.36948(16) 0.0318(5) Uani 1 1 d . .
C83 C 0.69769(16) 0.40959(15) 0.28496(15) 0.0343(5) Uani 1 1 d . .
C84 C 0.78422(15) 0.40939(15) 0.28068(16) 0.0353(5) Uani 1 1 d . .
C85 C 0.81912(17) 0.46806(16) 0.24931(17) 0.0399(6) Uani 1 1 d . .
C86 C 0.76995(18) 0.52688(16) 0.22349(17) 0.0407(6) Uani 1 1 d . .
C87 C 0.68395(18) 0.52653(16) 0.22826(16) 0.0388(6) Uani 1 1 d . .
C88 C 0.64645(17) 0.46761(15) 0.25858(15) 0.0354(5) Uani 1 1 d . .
Cl90 Cl -0.0314(5) 0.3821(4) -0.0481(5) 0.1036(10) Uiso 0.218(3) 1 d PG 1
C91 C -0.0419(17) 0.5612(9) 0.0849(15) 0.1036(10) Uiso 0.218(3) 1 d PG 1
C92 C 0.0219(15) 0.6035(7) 0.0619(14) 0.1036(10) Uiso 0.218(3) 1 d PG 1
C93 C 0.0694(15) 0.5786(8) 0.0055(15) 0.1036(10) Uiso 0.218(3) 1 d PG 1
C94 C 0.0532(13) 0.5112(7) -0.0280(13) 0.1036(10) Uiso 0.218(3) 1 d PG 1
C95 C -0.0105(7) 0.4688(5) -0.0050(7) 0.1036(10) Uiso 0.218(3) 1 d PG 1
C96 C -0.0581(13) 0.4938(8) 0.0514(12) 0.1036(10) Uiso 0.218(3) 1 d PG 1
Cl90a Cl 0.0089(4) 0.4102(3) -0.0933(4) 0.1036(10) Uiso 0.282(3) 1 d PG 2
C91a C -0.0481(12) 0.5514(9) 0.0720(11) 0.1036(10) Uiso 0.282(3) 1 d PG 2
C92a C 0.0120(11) 0.6049(6) 0.0695(10) 0.1036(10) Uiso 0.282(3) 1 d PG 2
C93a C 0.0712(12) 0.5992(6) 0.0176(11) 0.1036(10) Uiso 0.282(3) 1 d PG 2
C94a C 0.0703(9) 0.5400(6) -0.0319(10) 0.1036(10) Uiso 0.282(3) 1 d PG 2
C95a C 0.0101(5) 0.4865(3) -0.0295(4) 0.1036(10) Uiso 0.282(3) 1 d PG 2
C96a C -0.0490(10) 0.4922(7) 0.0225(10) 0.1036(10) Uiso 0.282(3) 1 d PG 2
H86 H 0.7958 0.5686 0.2019 0.081(13) Uiso 1 1 calc R .
H78A H 0.456(2) 0.9791(18) 0.648(2) 0.040(8) Uiso 1 1 d . .
H75 H 0.450(2) 0.8665(18) 0.597(2) 0.043(8) Uiso 1 1 d . .
H80A H 0.2569(16) 0.6153(14) 0.1617(17) 0.019(6) Uiso 1 1 d . .
H76 H 0.403(2) 0.760(2) 0.552(2) 0.051(10) Uiso 1 1 d . .
H73 H 0.273(3) 0.954(3) 0.432(3) 0.067(12) Uiso 1 1 d . .
H80B H 0.320(2) 0.6623(17) 0.2128(19) 0.035(7) Uiso 1 1 d . .
H72 H 0.224(2) 0.8421(19) 0.382(2) 0.049(9) Uiso 1 1 d . .
H88 H 0.5866(19) 0.4675(15) 0.2613(18) 0.029(7) Uiso 1 1 d . .
H81A H 0.141(2) 0.6733(18) 0.216(2) 0.040(8) Uiso 1 1 d . .
H81B H 0.207(3) 0.725(2) 0.181(3) 0.061(11) Uiso 1 1 d . .
H87 H 0.652(2) 0.566(2) 0.212(2) 0.047(9) Uiso 1 1 d . .
H79A H 0.354(2) 1.0556(19) 0.448(2) 0.045(9) Uiso 1 1 d . .
H81C H 0.214(2) 0.7171(19) 0.273(2) 0.046(9) Uiso 1 1 d . .
H78B H 0.470(2) 1.050(2) 0.614(2) 0.052(9) Uiso 1 1 d . .
H79B H 0.279(3) 1.051(2) 0.503(3) 0.064(11) Uiso 1 1 d . .
H85 H 0.889(3) 0.462(2) 0.245(3) 0.061(10) Uiso 1 1 d . .
H79C H 0.372(3) 1.091(2) 0.532(3) 0.063(11) Uiso 1 1 d . .
H84 H 0.821(3) 0.368(2) 0.303(3) 0.067(11) Uiso 1 1 d . .
H78C H 0.518(3) 0.984(2) 0.575(2) 0.059(10) Uiso 1 1 d . .

loop_
_atom_site_aniso_label
_atom_site_aniso_U_11
_atom_site_aniso_U_22
_atom_site_aniso_U_33
_atom_site_aniso_U_23
_atom_site_aniso_U_13
_atom_site_aniso_U_12
Cl89 0.0363(3) 0.0446(4) 0.0588(4) 0.0052(3) 0.0140(3) -0.0031(3)
N64 0.0359(11) 0.0406(12) 0.0394(12) -0.0057(9) 0.0126(9) -0.0071(9)
N66 0.0472(13) 0.0375(12) 0.0511(14) -0.0073(10) 0.0212(11) -0.0143(10)
N70 0.0313(10) 0.0430(13) 0.0449(13) -0.0119(10) 0.0122(9) -0.0028(9)
N77 0.0560(13) 0.0218(10) 0.0383(12) -0.0015(8) 0.0041(10) -0.0040(9)
N90 0.0392(12) 0.0402(13) 0.0638(17) 0.0034(11) -0.0046(11) 0.0121(10)
C1 0.0228(9) 0.0214(10) 0.0235(10) 0.0005(8) 0.0058(8) -0.0026(8)
C2 0.0213(9) 0.0221(10) 0.0251(10) -0.0013(8) 0.0044(8) -0.0001(8)
C3 0.0260(10) 0.0203(10) 0.0205(10) -0.0040(7) 0.0027(8) -0.0009(8)
C4 0.0281(10) 0.0250(11) 0.0216(10) -0.0047(8) 0.0065(8) 0.0000(8)
C5 0.0344(11) 0.0264(11) 0.0189(10) -0.0006(8) 0.0049(8) -0.0031(9)
C6 0.0339(11) 0.0313(12) 0.0221(10) 0.0006(9) 0.0101(8) -0.0042(9)
C7 0.0349(11) 0.0283(11) 0.0267(11) 0.0057(9) 0.0100(9) -0.0062(9)
C8 0.0362(12) 0.0269(11) 0.0294(12) 0.0094(9) 0.0035(9) 0.0001(9)
C9 0.0352(12) 0.0206(11) 0.0408(13) 0.0070(9) 0.0070(10) 0.0004(9)
C10 0.0366(12) 0.0214(11) 0.0410(14) 0.0061(9) 0.0087(10) -0.0044(9)
C11 0.0389(12) 0.0187(10) 0.0459(14) -0.0043(10) 0.0123(11) -0.0068(9)
C12 0.0443(13) 0.0201(11) 0.0460(15) -0.0086(10) 0.0151(11) -0.0026(10)
C13 0.0484(14) 0.0259(12) 0.0398(14) -0.0158(10) 0.0139(11) -0.0076(10)
C14 0.0499(14) 0.0315(13) 0.0387(14) -0.0171(10) 0.0162(11) -0.0065(11)
C15 0.0564(16) 0.0361(14) 0.0245(12) -0.0121(10) 0.0131(11) -0.0097(12)
C16 0.0508(14) 0.0387(14) 0.0239(11) -0.0081(10) 0.0177(10) -0.0073(11)
C17 0.0476(14) 0.0376(13) 0.0174(10) -0.0012(9) 0.0115(9) -0.0089(11)
C18 0.0354(11) 0.0271(11) 0.0244(11) -0.0014(8) 0.0132(9) -0.0072(9)
C19 0.0290(10) 0.0287(11) 0.0217(10) 0.0019(8) 0.0047(8) -0.0036(8)
C20 0.0308(11) 0.0269(11) 0.0223(10) 0.0047(8) -0.0002(8) -0.0028(8)
C21 0.0246(10) 0.0280(11) 0.0265(11) 0.0036(8) -0.0022(8) 0.0011(8)
C22 0.0211(9) 0.0249(11) 0.0327(12) 0.0004(9) 0.0028(8) 0.0011(8)
C23 0.0197(9) 0.0238(11) 0.0364(12) -0.0016(9) 0.0093(8) 0.0007(8)
C24 0.0247(10) 0.0269(11) 0.0292(11) -0.0048(9) 0.0122(8) 0.0005(8)
C25 0.0277(10) 0.0303(12) 0.0293(11) 0.0000(9) 0.0139(9) -0.0010(9)
C26 0.0203(9) 0.0302(12) 0.0373(12) 0.0013(9) 0.0120(9) -0.0050(8)
C27 0.0255(10) 0.0262(11) 0.0390(13) 0.0007(9) 0.0123(9) -0.0078(8)
C28 0.0345(11) 0.0240(11) 0.0361(13) 0.0050(9) 0.0111(10) -0.0053(9)
C29 0.0262(10) 0.0278(12) 0.0419(14) -0.0016(10) 0.0051(9) -0.0121(9)
C30 0.0375(12) 0.0240(11) 0.0426(14) -0.0076(10) 0.0074(10) -0.0139(9)
C31 0.0433(13) 0.0277(12) 0.0388(13) -0.0135(10) 0.0057(11) -0.0135(10)
C32 0.0390(13) 0.0390(14) 0.0309(12) -0.0110(10) -0.0009(10) -0.0141(11)
C33 0.0517(15) 0.0369(14) 0.0231(11) -0.0115(10) 0.0025(10) -0.0132(11)
C34 0.0416(13) 0.0389(13) 0.0208(11) -0.0016(9) -0.0054(9) -0.0078(10)
C35 0.0420(13) 0.0357(13) 0.0187(10) 0.0014(9) 0.0013(9) -0.0073(10)
C36 0.0281(10) 0.0282(11) 0.0336(12) -0.0023(9) 0.0163(9) -0.0047(9)
C37 0.0309(11) 0.0301(12) 0.0413(13) -0.0045(10) 0.0207(10) -0.0002(9)
C38 0.0423(13) 0.0335(13) 0.0411(14) -0.0097(10) 0.0275(11) -0.0009(10)
C39 0.0440(13) 0.0303(13) 0.0450(15) -0.0142(11) 0.0241(11) -0.0022(10)
C40 0.0366(12) 0.0251(12) 0.0528(16) -0.0075(10) 0.0207(11) 0.0052(10)
C41 0.0246(10) 0.0287(12) 0.0557(16) -0.0023(11) 0.0141(10) 0.0060(9)
C42 0.0246(10) 0.0278(12) 0.0503(15) 0.0057(10) 0.0052(10) 0.0058(9)
C43 0.0334(12) 0.0200(11) 0.0471(14) 0.0042(10) 0.0062(10) 0.0071(9)
C44 0.0408(13) 0.0196(11) 0.0510(16) -0.0024(10) 0.0168(11) 0.0050(9)
C45 0.0227(10) 0.0305(12) 0.0394(13) 0.0067(10) -0.0046(9) 0.0025(9)
C46 0.0329(11) 0.0286(12) 0.0286(12) 0.0076(9) -0.0035(9) 0.0017(9)
C47 0.0320(11) 0.0285(11) 0.0207(10) 0.0013(8) -0.0009(8) -0.0013(9)
C48 0.0247(10) 0.0272(11) 0.0257(11) -0.0009(8) -0.0033(8) -0.0030(8)
C49 0.0220(9) 0.0220(10) 0.0238(10) -0.0023(8) 0.0003(8) -0.0042(7)
C50 0.0195(9) 0.0205(10) 0.0280(11) -0.0022(8) 0.0022(8) -0.0039(7)
C51 0.0206(9) 0.0242(11) 0.0345(12) -0.0019(9) 0.0074(8) -0.0050(8)
C52 0.0162(9) 0.0278(11) 0.0409(13) -0.0018(9) 0.0048(8) -0.0006(8)
C53 0.0216(10) 0.0319(12) 0.0490(14) -0.0031(10) 0.0161(10) 0.0007(9)
C54 0.0180(9) 0.0292(12) 0.0380(12) 0.0034(9) -0.0036(8) -0.0006(8)
C55 0.0186(9) 0.0338(12) 0.0391(13) -0.0007(10) 0.0050(9) -0.0059(8)
C56 0.0227(10) 0.0344(13) 0.0401(13) -0.0027(10) 0.0015(9) -0.0110(9)
C57 0.0282(11) 0.0372(13) 0.0355(13) -0.0053(10) -0.0054(9) -0.0107(10)
C58 0.0297(11) 0.0390(13) 0.0289(12) 0.0011(10) -0.0071(9) -0.0076(10)
C59 0.0216(10) 0.0320(12) 0.0347(12) 0.0040(9) -0.0055(9) -0.0012(9)
C60 0.0165(9) 0.0321(12) 0.0386(13) 0.0002(9) 0.0015(8) -0.0001(8)
C61 0.0260(10) 0.0221(10) 0.0240(10) 0.0017(8) 0.0023(8) -0.0024(8)
C62 0.0271(10) 0.0240(11) 0.0266(11) 0.0004(8) 0.0038(8) -0.0030(8)
C63 0.0286(11) 0.0306(12) 0.0299(11) -0.0017(9) 0.0065(9) -0.0087(9)
C65 0.0313(11) 0.0315(13) 0.0318(12) -0.0002(9) 0.0118(9) -0.0043(9)
C67 0.0246(10) 0.0231(11) 0.0281(11) -0.0001(8) 0.0027(8) 0.0006(8)
C68 0.0254(10) 0.0240(11) 0.0264(11) 0.0001(8) 0.0034(8) 0.0005(8)
C69 0.0267(10) 0.0244(11) 0.0384(13) -0.0051(9) 0.0050(9) -0.0020(8)
C71 0.0258(10) 0.0215(10) 0.0298(11) -0.0014(8) 0.0076(8) -0.0013(8)
C72 0.0379(12) 0.0298(12) 0.0350(13) -0.0004(10) -0.0013(10) 0.0005(10)
C73 0.0463(14) 0.0230(12) 0.0380(13) 0.0028(10) -0.0008(11) 0.0046(10)
C74 0.0392(12) 0.0219(11) 0.0297(12) -0.0029(9) 0.0132(9) -0.0041(9)
C75 0.0296(11) 0.0313(12) 0.0295(12) -0.0005(9) 0.0038(9) -0.0027(9)
C76 0.0274(10) 0.0261(11) 0.0301(11) 0.0036(9) 0.0024(9) -0.0008(9)
C78 0.0525(16) 0.0302(13) 0.0360(14) -0.0085(11) 0.0130(12) -0.0148(11)
C79 0.077(2) 0.0221(13) 0.0394(16) 0.0022(11) 0.0110(14) 0.0006(13)
C80 0.0402(13) 0.0316(12) 0.0244(12) 0.0053(9) 0.0043(9) -0.0086(10)
C81 0.0433(14) 0.0340(13) 0.0336(14) 0.0097(11) -0.0018(10) -0.0015(11)
C82 0.0242(10) 0.0298(12) 0.0404(13) 0.0014(10) 0.0018(9) 0.0005(9)
C83 0.0330(12) 0.0400(13) 0.0304(12) -0.0051(10) 0.0063(9) -0.0023(10)
C84 0.0290(11) 0.0391(14) 0.0376(13) 0.0014(11) 0.0036(10) 0.0033(10)
C85 0.0322(12) 0.0468(16) 0.0399(14) -0.0019(11) 0.0021(10) -0.0039(11)
C86 0.0452(14) 0.0397(14) 0.0370(14) -0.0004(11) 0.0056(11) -0.0036(11)
C87 0.0419(14) 0.0436(15) 0.0307(13) -0.0004(11) 0.0051(10) 0.0089(12)
C88 0.0330(12) 0.0430(15) 0.0303(12) -0.0024(10) 0.0049(9) 0.0070(10)

loop_
_atom_type_symbol
_atom_type_description
_atom_type_scat_dispersion_real
_atom_type_scat_dispersion_imag
_atom_type_scat_source
C C 0.0033 0.0016 'International Tables Vol C Tables 4.2.6.8 and 6.1.1.4'
H H 0.0000 0.0000 'International Tables Vol C Tables 4.2.6.8 and 6.1.1.4'
Cl Cl 0.1484 0.1585 'International Tables Vol C Tables 4.2.6.8 and 6.1.1.4'
N N 0.0061 0.0033 'International Tables Vol C Tables 4.2.6.8 and 6.1.1.4'

loop_
_diffrn_radiation_wavelength
0.71073

loop_
_geom_angle_atom_site_label_1
_geom_angle_atom_site_label_2
_geom_angle_atom_site_label_3
_geom_angle
C74 N77 C78 120.2(2)
C74 N77 C79 120.0(2)
C78 N77 C79 118.3(2)
C50 C1 C61 105.31(16)
C50 C1 C19 113.10(17)
C61 C1 C19 115.17(17)
C50 C1 C2 101.57(16)
C61 C1 C2 102.61(16)
C19 C1 C2 117.40(16)
C68 C2 C3 105.95(17)
C68 C2 C22 112.78(17)
C3 C2 C22 111.85(17)
C68 C2 C1 101.99(16)
C3 C2 C1 103.95(16)
C22 C2 C1 119.02(17)
C4 C3 C49 119.9(2)
C4 C3 C2 125.67(19)
C49 C3 C2 110.88(18)
C3 C4 C5 120.2(2)
C3 C4 C24 120.1(2)
C5 C4 C24 107.73(19)
C47 C5 C4 120.6(2)
C47 C5 C6 119.5(2)
C4 C5 C6 108.7(2)
C7 C6 C5 120.4(2)
C7 C6 C25 119.9(2)
C5 C6 C25 107.8(2)
C6 C7 C28 120.5(2)
C6 C7 C8 119.6(2)
C28 C7 C8 108.1(2)
C46 C8 C9 120.1(2)
C46 C8 C7 120.4(2)
C9 C8 C7 107.5(2)
C43 C9 C8 120.0(2)
C43 C9 C10 119.4(2)
C8 C9 C10 108.8(2)
C11 C10 C28 120.0(2)
C11 C10 C9 120.6(2)
C28 C10 C9 107.4(2)
C10 C11 C12 119.7(2)
C10 C11 C30 120.4(2)
C12 C11 C30 108.3(2)
C44 C12 C11 120.4(2)
C44 C12 C13 120.1(2)
C11 C12 C13 107.7(2)
C14 C13 C31 120.2(3)
C14 C13 C12 120.0(2)
C31 C13 C12 108.3(2)
C13 C14 C15 119.7(3)
C13 C14 C39 119.9(3)
C15 C14 C39 108.4(2)
C33 C15 C14 120.0(2)
C33 C15 C16 120.0(2)
C14 C15 C16 107.8(3)
C17 C16 C38 119.2(2)
C17 C16 C15 120.5(2)
C38 C16 C15 108.0(2)
C16 C17 C35 119.2(2)
C16 C17 C18 122.4(2)
C35 C17 C18 107.8(2)
C36 C18 C17 117.5(2)
C36 C18 C19 125.5(2)
C17 C18 C19 109.9(2)
C20 C19 C18 98.64(18)
C20 C19 C80 104.99(18)
C18 C19 C80 111.11(18)
C20 C19 C1 113.28(17)
C18 C19 C1 113.28(18)
C80 C19 C1 114.21(19)
C21 C20 C35 119.4(2)
C21 C20 C19 127.5(2)
C35 C20 C19 110.4(2)
C20 C21 C59 120.2(2)
C20 C21 C22 124.9(2)
C59 C21 C22 110.1(2)
C82 C22 C21 107.60(19)
C82 C22 C23 109.39(18)
C21 C22 C23 99.71(18)
C82 C22 C2 110.20(18)
C21 C22 C2 114.28(18)
C23 C22 C2 115.02(18)
C24 C23 C60 119.0(2)
C24 C23 C22 124.28(19)
C60 C23 C22 109.2(2)
C23 C24 C25 120.6(2)
C23 C24 C4 119.50(19)
C25 C24 C4 107.54(19)
C26 C25 C24 120.7(2)
C26 C25 C6 119.5(2)
C24 C25 C6 108.27(19)
C25 C26 C27 121.0(2)
C25 C26 C55 118.9(2)
C27 C26 C55 107.9(2)
C28 C27 C29 120.2(2)
C28 C27 C26 119.0(2)
C29 C27 C26 108.2(2)
C27 C28 C7 120.2(2)
C27 C28 C10 119.6(2)
C7 C28 C10 108.1(2)
C30 C29 C27 120.1(2)
C30 C29 C56 119.8(2)
C27 C29 C56 108.0(2)
C29 C30 C11 119.7(2)
C29 C30 C31 120.3(2)
C11 C30 C31 107.8(2)
C32 C31 C13 120.2(2)
C32 C31 C30 119.6(2)
C13 C31 C30 108.0(2)
C31 C32 C57 120.3(2)
C31 C32 C33 119.9(2)
C57 C32 C33 107.8(2)
C15 C33 C32 120.1(3)
C15 C33 C34 119.4(2)
C32 C33 C34 107.9(2)
C35 C34 C58 118.9(2)
C35 C34 C33 120.0(2)
C58 C34 C33 108.3(2)
C34 C35 C20 121.3(2)
C34 C35 C17 120.9(2)
C20 C35 C17 107.9(2)
C18 C36 C37 121.3(2)
C18 C36 C51 119.6(2)
C37 C36 C51 107.2(2)
C38 C37 C36 120.7(2)
C38 C37 C53 119.8(2)
C36 C37 C53 108.4(2)
C37 C38 C16 118.9(2)
C37 C38 C39 119.8(3)
C16 C38 C39 108.3(2)
C40 C39 C14 120.1(2)
C40 C39 C38 120.2(2)
C14 C39 C38 107.4(3)
C39 C40 C41 120.2(2)
C39 C40 C44 120.3(2)
C41 C40 C44 107.1(2)
C53 C41 C40 119.6(3)
C53 C41 C42 119.3(2)
C40 C41 C42 108.9(2)
C45 C42 C41 120.7(2)
C45 C42 C43 120.0(2)
C41 C42 C43 107.4(2)
C9 C43 C44 120.1(2)
C9 C43 C42 119.5(2)
C44 C43 C42 108.1(2)
C12 C44 C43 119.8(2)
C12 C44 C40 119.6(3)
C43 C44 C40 108.5(2)
C42 C45 C46 120.0(2)
C42 C45 C54 119.7(2)
C46 C45 C54 107.9(2)
C8 C46 C47 119.8(2)
C8 C46 C45 120.3(2)
C47 C46 C45 107.5(2)
C5 C47 C48 118.9(2)
C5 C47 C46 120.3(2)
C48 C47 C46 108.1(2)
C49 C48 C54 119.5(2)
C49 C48 C47 119.5(2)
C54 C48 C47 108.5(2)
C48 C49 C3 120.7(2)
C48 C49 C50 121.0(2)
C3 C49 C50 109.29(18)
C51 C50 C49 119.7(2)
C51 C50 C1 124.6(2)
C49 C50 C1 112.07(18)
C50 C51 C52 120.0(2)
C50 C51 C36 119.9(2)
C52 C51 C36 108.2(2)
C54 C52 C51 120.7(2)
C54 C52 C53 119.9(2)
C51 C52 C53 108.2(2)
C41 C53 C52 120.2(2)
C41 C53 C37 120.4(2)
C52 C53 C37 108.0(2)
C52 C54 C48 119.0(2)
C52 C54 C45 120.2(2)
C48 C54 C45 108.0(2)
C60 C55 C26 119.2(2)
C60 C55 C56 120.6(2)
C26 C55 C56 107.9(2)
C57 C56 C29 119.9(2)
C57 C56 C55 120.0(2)
C29 C56 C55 108.0(2)
C56 C57 C32 120.1(2)
C56 C57 C58 119.4(2)
C32 C57 C58 108.1(2)
C59 C58 C34 119.4(2)
C59 C58 C57 120.1(2)
C34 C58 C57 107.9(2)
C58 C59 C21 120.8(2)
C58 C59 C60 120.9(2)
C21 C59 C60 108.6(2)
C55 C60 C23 121.5(2)
C55 C60 C59 119.1(2)
C23 C60 C59 108.52(19)
C62 C61 C67 123.7(2)
C62 C61 C1 125.6(2)
C67 C61 C1 110.28(17)
C61 C62 C65 125.2(2)
C61 C62 C63 123.9(2)
C65 C62 C63 110.86(19)
N64 C63 C62 176.0(2)
N66 C65 C62 171.1(3)
C68 C67 C61 110.05(19)
C68 C67 C71 124.7(2)
C61 C67 C71 125.13(19)
C67 C68 C69 123.8(2)
C67 C68 C2 115.00(19)
C69 C68 C2 120.62(19)
N70 C69 C68 177.0(3)
C72 C71 C76 117.2(2)
C72 C71 C67 121.4(2)
C76 C71 C67 121.4(2)
C73 C72 C71 121.2(2)
C72 C73 C74 121.0(2)
N77 C74 C75 121.0(2)
N77 C74 C73 121.1(2)
C75 C74 C73 118.0(2)
C76 C75 C74 120.0(2)
C75 C76 C71 122.5(2)
C81 C80 C19 114.1(2)
N90 C82 C22 179.2(3)
C88 C83 C84 121.6(2)
C88 C83 Cl89 119.3(2)
C84 C83 Cl89 119.1(2)
C85 C84 C83 118.7(3)
C84 C85 C86 121.0(3)
C85 C86 C87 119.8(3)
C86 C87 C88 120.7(3)
C87 C88 C83 118.3(2)
C92 C91 C96 120.0
C91 C92 C93 120.0
C92 C93 C94 120.0
C95 C94 C93 120.0
C96 C95 C94 120.0
C96 C95 Cl90 120.0
C94 C95 Cl90 120.0
C95 C96 C91 120.0
C92a C91a C96a 120.0
C93a C92a C91a 120.0
C94a C93a C92a 120.0
C93a C94a C95a 120.0
C96a C95a C94a 120.0
C96a C95a Cl90a 120.0
C94a C95a Cl90a 120.0
C95a C96a C91a 120.0
C73 C72 H72 117(2)
C71 C72 H72 122(2)
C72 C73 H73 124(3)
C74 C73 H73 115(3)
C76 C75 H75 119(2)
C74 C75 H75 121(2)
C75 C76 H76 115(3)
C71 C76 H76 122(3)
N77 C78 H78A 106(2)
N77 C78 H78B 110(2)
H78A C78 H78B 101(3)
N77 C78 H78C 113(2)
H78A C78 H78C 116(3)
H78B C78 H78C 110(3)
N77 C79 H79A 112(2)
N77 C79 H79B 112(2)
H79A C79 H79B 104(3)
N77 C79 H79C 105(3)
H79A C79 H79C 108(3)
H79B C79 H79C 116(4)
C81 C80 H80A 111.1(15)
C19 C80 H80A 104.5(16)
C81 C80 H80B 106.0(18)
C19 C80 H80B 115.2(19)
H80A C80 H80B 106(2)
C80 C81 H81A 112.9(19)
C80 C81 H81B 101(2)
H81A C81 H81B 110(3)
C80 C81 H81C 111(2)
H81A C81 H81C 110(3)
H81B C81 H81C 111(3)
C85 C84 H84 121(2)
C83 C84 H84 120(2)
C84 C85 H85 114(2)
C86 C85 H85 125(2)
C85 C86 H86 120.1
C87 C86 H86 120.1
C86 C87 H87 119(2)
C88 C87 H87 120(2)
C87 C88 H88 120.3(17)
C83 C88 H88 121.4(18)

loop_
_geom_bond_atom_site_label_1
_geom_bond_atom_site_label_2
_geom_bond_distance
Cl89 C83 1.739(3)
N64 C63 1.147(3)
N66 C65 1.148(3)
N70 C69 1.143(3)
N77 C74 1.377(3)
N77 C78 1.441(4)
N77 C79 1.452(4)
N90 C82 1.138(3)
C1 C50 1.532(3)
C1 C61 1.545(3)
C1 C19 1.612(3)
C1 C2 1.644(3)
C2 C68 1.519(3)
C2 C3 1.525(3)
C2 C22 1.602(3)
C3 C4 1.373(3)
C3 C49 1.421(3)
C4 C5 1.439(3)
C4 C24 1.474(3)
C5 C47 1.392(3)
C5 C6 1.453(3)
C6 C7 1.384(3)
C6 C25 1.455(3)
C7 C28 1.449(3)
C7 C8 1.456(3)
C8 C46 1.383(3)
C8 C9 1.441(4)
C9 C43 1.405(4)
C9 C10 1.451(4)
C10 C11 1.391(4)
C10 C28 1.451(4)
C11 C12 1.448(4)
C11 C30 1.450(4)
C12 C44 1.397(4)
C12 C13 1.451(4)
C13 C14 1.396(4)
C13 C31 1.446(4)
C14 C15 1.447(4)
C14 C39 1.451(4)
C15 C33 1.396(4)
C15 C16 1.457(4)
C16 C17 1.390(4)
C16 C38 1.442(4)
C17 C35 1.446(4)
C17 C18 1.448(3)
C18 C36 1.371(4)
C18 C19 1.544(3)
C19 C20 1.530(3)
C19 C80 1.561(3)
C20 C21 1.356(3)
C20 C35 1.440(3)
C21 C59 1.441(3)
C21 C22 1.526(3)
C22 C82 1.483(3)
C22 C23 1.561(3)
C23 C24 1.365(3)
C23 C60 1.441(3)
C24 C25 1.449(3)
C25 C26 1.394(3)
C26 C27 1.447(3)
C26 C55 1.448(4)
C27 C28 1.401(4)
C27 C29 1.445(4)
C29 C30 1.394(4)
C29 C56 1.445(4)
C30 C31 1.451(4)
C31 C32 1.385(4)
C32 C57 1.448(4)
C32 C33 1.450(4)
C33 C34 1.455(4)
C34 C35 1.390(4)
C34 C58 1.437(4)
C36 C37 1.448(3)
C36 C51 1.468(3)
C37 C38 1.390(4)
C37 C53 1.453(4)
C38 C39 1.460(4)
C39 C40 1.388(4)
C40 C41 1.449(4)
C40 C44 1.454(4)
C41 C53 1.398(4)
C41 C42 1.451(4)
C42 C45 1.385(4)
C42 C43 1.452(3)
C43 C44 1.445(4)
C45 C46 1.451(4)
C45 C54 1.452(3)
C46 C47 1.450(3)
C47 C48 1.440(3)
C48 C49 1.402(3)
C48 C54 1.436(3)
C49 C50 1.423(3)
C50 C51 1.373(3)
C51 C52 1.444(3)
C52 C54 1.390(4)
C52 C53 1.445(3)
C55 C60 1.394(3)
C55 C56 1.452(4)
C56 C57 1.391(4)
C57 C58 1.458(4)
C58 C59 1.383(4)
C59 C60 1.442(4)
C61 C62 1.363(3)
C61 C67 1.455(3)
C62 C65 1.441(3)
C62 C63 1.445(3)
C67 C68 1.348(3)
C67 C71 1.481(3)
C68 C69 1.438(3)
C71 C72 1.395(3)
C71 C76 1.398(3)
C72 C73 1.378(4)
C73 C74 1.408(4)
C74 C75 1.401(4)
C75 C76 1.375(3)
C80 C81 1.534(4)
C83 C88 1.391(4)
C83 C84 1.392(3)
C84 C85 1.373(4)
C85 C86 1.383(4)
C86 C87 1.385(4)
C87 C88 1.389(4)
Cl90 C95 1.7900
C91 C92 1.3900
C91 C96 1.3900
C92 C93 1.3900
C93 C94 1.3900
C94 C95 1.3900
C95 C96 1.3900
Cl90a C95a 1.7900
C91a C92a 1.3900
C91a C96a 1.3900
C92a C93a 1.3900
C93a C94a 1.3900
C94a C95a 1.3900
C95a C96a 1.3900
C72 H72 1.01(4)
C73 H73 0.91(5)
C75 H75 0.97(4)
C76 H76 0.85(4)
C78 H78A 0.95(4)
C78 H78B 0.96(4)
C78 H78C 1.04(4)
C79 H79A 1.00(4)
C79 H79B 1.05(4)
C79 H79C 0.91(5)
C80 H80A 0.94(3)
C80 H80B 0.96(3)
C81 H81A 1.02(3)
C81 H81B 0.94(5)
C81 H81C 0.96(4)
C84 H84 1.01(5)
C85 H85 1.12(4)
C86 H86 0.9800
C87 H87 0.93(4)
C88 H88 0.96(3)

loop_
_geom_torsion_atom_site_label_1
_geom_torsion_atom_site_label_2
_geom_torsion_atom_site_label_3
_geom_torsion_atom_site_label_4
_geom_torsion
C50 C1 C2 C68 110.81(17)
C61 C1 C2 C68 2.0(2)
C19 C1 C2 C68 -125.33(19)
C50 C1 C2 C3 0.8(2)
C61 C1 C2 C3 -107.98(17)
C19 C1 C2 C3 124.66(19)
C50 C1 C2 C22 -124.40(19)
C61 C1 C2 C22 126.82(19)
C19 C1 C2 C22 -0.5(3)
C68 C2 C3 C4 102.6(2)
C22 C2 C3 C4 -20.7(3)
C1 C2 C3 C4 -150.4(2)
C68 C2 C3 C49 -98.83(19)
C22 C2 C3 C49 137.91(18)
C1 C2 C3 C49 8.3(2)
C49 C3 C4 C5 -0.1(3)
C2 C3 C4 C5 156.8(2)
C49 C3 C4 C24 -138.1(2)
C2 C3 C4 C24 18.7(3)
C3 C4 C5 C47 1.8(3)
C24 C4 C5 C47 144.4(2)
C3 C4 C5 C6 -141.8(2)
C24 C4 C5 C6 0.9(2)
C47 C5 C6 C7 -1.5(3)
C4 C5 C6 C7 142.6(2)
C47 C5 C6 C25 -144.1(2)
C4 C5 C6 C25 0.0(2)
C5 C6 C7 C28 -137.7(2)
C25 C6 C7 C28 0.5(3)
C5 C6 C7 C8 0.9(3)
C25 C6 C7 C8 139.0(2)
C6 C7 C8 C46 0.0(3)
C28 C7 C8 C46 143.1(2)
C6 C7 C8 C9 -142.6(2)
C28 C7 C8 C9 0.5(3)
C46 C8 C9 C43 -0.1(4)
C7 C8 C9 C43 142.7(2)
C46 C8 C9 C10 -142.8(2)
C7 C8 C9 C10 0.0(3)
C43 C9 C10 C11 -0.8(3)
C8 C9 C10 C11 142.1(2)
C43 C9 C10 C28 -143.4(2)
C8 C9 C10 C28 -0.4(3)
C28 C10 C11 C12 138.6(2)
C9 C10 C11 C12 0.6(3)
C28 C10 C11 C30 -0.3(3)
C9 C10 C11 C30 -138.2(2)
C10 C11 C12 C44 -0.1(4)
C30 C11 C12 C44 143.2(2)
C10 C11 C12 C13 -143.0(2)
C30 C11 C12 C13 0.3(3)
C44 C12 C13 C14 0.0(3)
C11 C12 C13 C14 143.1(2)
C44 C12 C13 C31 -143.3(2)
C11 C12 C13 C31 -0.3(3)
C31 C13 C14 C15 0.7(4)
C12 C13 C14 C15 -138.3(3)
C31 C13 C14 C39 139.1(3)
C12 C13 C14 C39 0.1(3)
C13 C14 C15 C33 -0.1(4)
C39 C14 C15 C33 -142.8(2)
C13 C14 C15 C16 142.2(2)
C39 C14 C15 C16 -0.4(3)
C33 C15 C16 C17 1.2(4)
C14 C15 C16 C17 -141.1(2)
C33 C15 C16 C38 143.0(2)
C14 C15 C16 C38 0.7(3)
C38 C16 C17 C35 -137.1(2)
C15 C16 C17 C35 0.5(4)
C38 C16 C17 C18 3.1(3)
C15 C16 C17 C18 140.7(2)
C16 C17 C18 C36 -4.7(3)
C35 C17 C18 C36 139.3(2)
C16 C17 C18 C19 -157.0(2)
C35 C17 C18 C19 -12.9(3)
C36 C18 C19 C20 -128.3(2)
C17 C18 C19 C20 21.2(2)
C36 C18 C19 C80 121.9(2)
C17 C18 C19 C80 -88.6(2)
C36 C18 C19 C1 -8.3(3)
C17 C18 C19 C1 141.24(19)
C50 C1 C19 C20 103.6(2)
C61 C1 C19 C20 -135.28(19)
C2 C1 C19 C20 -14.3(3)
C50 C1 C19 C18 -7.7(2)
C61 C1 C19 C18 113.4(2)
C2 C1 C19 C18 -125.55(19)
C50 C1 C19 C80 -136.3(2)
C61 C1 C19 C80 -15.1(3)
C2 C1 C19 C80 105.9(2)
C18 C19 C20 C21 138.2(2)
C80 C19 C20 C21 -107.1(3)
C1 C19 C20 C21 18.1(3)
C18 C19 C20 C35 -22.7(2)
C80 C19 C20 C35 92.0(2)
C1 C19 C20 C35 -142.72(19)
C35 C20 C21 C59 2.4(3)
C19 C20 C21 C59 -157.0(2)
C35 C20 C21 C22 155.2(2)
C19 C20 C21 C22 -4.1(4)
C20 C21 C22 C82 109.9(2)
C59 C21 C22 C82 -94.9(2)
C20 C21 C22 C23 -136.0(2)
C59 C21 C22 C23 19.2(2)
C20 C21 C22 C2 -12.8(3)
C59 C21 C22 C2 142.39(19)
C68 C2 C22 C82 11.9(3)
C3 C2 C22 C82 131.3(2)
C1 C2 C22 C82 -107.4(2)
C68 C2 C22 C21 133.24(19)
C3 C2 C22 C21 -107.4(2)
C1 C2 C22 C21 13.9(3)
C68 C2 C22 C23 -112.3(2)
C3 C2 C22 C23 7.1(3)
C1 C2 C22 C23 128.4(2)
C82 C22 C23 C24 -116.7(2)
C21 C22 C23 C24 130.7(2)
C2 C22 C23 C24 8.0(3)
C82 C22 C23 C60 94.2(2)
C21 C22 C23 C60 -18.4(2)
C2 C22 C23 C60 -141.14(19)
C60 C23 C24 C25 -3.0(3)
C22 C23 C24 C25 -149.3(2)
C60 C23 C24 C4 134.6(2)
C22 C23 C24 C4 -11.8(3)
C3 C4 C24 C23 -1.2(3)
C5 C4 C24 C23 -143.8(2)
C3 C4 C24 C25 141.3(2)
C5 C4 C24 C25 -1.4(2)
C23 C24 C25 C26 0.3(3)
C4 C24 C25 C26 -141.6(2)
C23 C24 C25 C6 143.3(2)
C4 C24 C25 C6 1.4(2)
C7 C6 C25 C26 -0.2(3)
C5 C6 C25 C26 142.6(2)
C7 C6 C25 C24 -143.7(2)
C5 C6 C25 C24 -0.9(2)
C24 C25 C26 C27 138.7(2)
C6 C25 C26 C27 -0.2(3)
C24 C25 C26 C55 1.0(3)
C6 C25 C26 C55 -137.9(2)
C25 C26 C27 C28 0.4(3)
C55 C26 C27 C28 142.1(2)
C25 C26 C27 C29 -141.6(2)
C55 C26 C27 C29 0.1(2)
C29 C27 C28 C7 137.3(2)
C26 C27 C28 C7 -0.1(3)
C29 C27 C28 C10 -0.7(3)
C26 C27 C28 C10 -138.2(2)
C6 C7 C28 C27 -0.3(3)
C8 C7 C28 C27 -143.1(2)
C6 C7 C28 C10 142.0(2)
C8 C7 C28 C10 -0.8(3)
C11 C10 C28 C27 0.5(3)
C9 C10 C28 C27 143.3(2)
C11 C10 C28 C7 -142.1(2)
C9 C10 C28 C7 0.8(3)
C28 C27 C29 C30 0.7(3)
C26 C27 C29 C30 142.2(2)
C28 C27 C29 C56 -141.8(2)
C26 C27 C29 C56 -0.3(2)
C27 C29 C30 C11 -0.5(3)
C56 C29 C30 C11 137.6(2)
C27 C29 C30 C31 -138.3(2)
C56 C29 C30 C31 -0.2(3)
C10 C11 C30 C29 0.3(3)
C12 C11 C30 C29 -142.7(2)
C10 C11 C30 C31 142.8(2)
C12 C11 C30 C31 -0.2(3)
C14 C13 C31 C32 -1.0(4)
C12 C13 C31 C32 142.3(2)
C14 C13 C31 C30 -143.1(2)
C12 C13 C31 C30 0.1(3)
C29 C30 C31 C32 -0.1(3)
C11 C30 C31 C32 -142.3(2)
C29 C30 C31 C13 142.3(2)
C11 C30 C31 C13 0.0(3)
C13 C31 C32 C57 -137.4(2)
C30 C31 C32 C57 0.4(3)
C13 C31 C32 C33 0.6(4)
C30 C31 C32 C33 138.5(2)
C14 C15 C33 C32 -0.2(3)
C16 C15 C33 C32 -138.0(3)
C14 C15 C33 C34 137.0(3)
C16 C15 C33 C34 -0.9(4)
C31 C32 C33 C15 -0.1(3)
C57 C32 C33 C15 142.6(2)
C31 C32 C33 C34 -141.6(2)
C57 C32 C33 C34 1.1(3)
C15 C33 C34 C35 -1.3(4)
C32 C33 C34 C35 140.5(2)
C15 C33 C34 C58 -142.5(2)
C32 C33 C34 C58 -0.6(3)
C58 C34 C35 C20 -1.1(4)
C33 C34 C35 C20 -138.3(2)
C58 C34 C35 C17 140.2(2)
C33 C34 C35 C17 3.1(3)
C21 C20 C35 C34 -0.1(3)
C19 C20 C35 C34 162.5(2)
C21 C20 C35 C17 -145.9(2)
C19 C20 C35 C17 16.7(3)
C16 C17 C35 C34 -2.7(3)
C18 C17 C35 C34 -148.1(2)
C16 C17 C35 C20 143.2(2)
C18 C17 C35 C20 -2.2(3)
C17 C18 C36 C37 2.9(3)
C19 C18 C36 C37 150.4(2)
C17 C18 C36 C51 -134.9(2)
C19 C18 C36 C51 12.5(3)
C18 C36 C37 C38 0.4(3)
C51 C36 C37 C38 142.8(2)
C18 C36 C37 C53 -143.3(2)
C51 C36 C37 C53 -0.9(2)
C36 C37 C38 C16 -2.1(3)
C53 C37 C38 C16 137.5(2)
C36 C37 C38 C39 -139.0(2)
C53 C37 C38 C39 0.7(3)
C17 C16 C38 C37 0.4(3)
C15 C16 C38 C37 -142.0(2)
C17 C16 C38 C39 141.7(2)
C15 C16 C38 C39 -0.7(3)
C13 C14 C39 C40 -0.2(4)
C15 C14 C39 C40 142.4(2)
C13 C14 C39 C38 -142.6(2)
C15 C14 C39 C38 0.0(3)
C37 C38 C39 C40 -1.0(3)
C16 C38 C39 C40 -141.9(2)
C37 C38 C39 C14 141.3(2)
C16 C38 C39 C14 0.4(3)
C14 C39 C40 C41 -137.1(2)
C38 C39 C40 C41 0.5(3)
C14 C39 C40 C44 0.1(3)
C38 C39 C40 C44 137.7(2)
C39 C40 C41 C53 0.3(3)
C44 C40 C41 C53 -141.8(2)
C39 C40 C41 C42 142.5(2)
C44 C40 C41 C42 0.4(3)
C53 C41 C42 C45 -0.7(3)
C40 C41 C42 C45 -143.0(2)
C53 C41 C42 C43 142.0(2)
C40 C41 C42 C43 -0.3(3)
C8 C9 C43 C44 -138.3(2)
C10 C9 C43 C44 0.5(3)
C8 C9 C43 C42 -0.3(4)
C10 C9 C43 C42 138.5(2)
C45 C42 C43 C9 0.6(4)
C41 C42 C43 C9 -142.4(2)
C45 C42 C43 C44 143.0(2)
C41 C42 C43 C44 0.1(3)
C11 C12 C44 C43 -0.2(4)
C13 C12 C44 C43 138.1(2)
C11 C12 C44 C40 -138.5(2)
C13 C12 C44 C40 -0.1(3)
C9 C43 C44 C12 0.0(3)
C42 C43 C44 C12 -142.2(2)
C9 C43 C44 C40 142.4(2)
C42 C43 C44 C40 0.2(3)
C39 C40 C44 C12 0.1(3)
C41 C40 C44 C12 142.1(2)
C39 C40 C44 C43 -142.4(2)
C41 C40 C44 C43 -0.3(3)
C41 C42 C45 C46 137.7(2)
C43 C42 C45 C46 -0.4(3)
C41 C42 C45 C54 0.3(3)
C43 C42 C45 C54 -137.8(2)
C9 C8 C46 C47 137.7(2)
C7 C8 C46 C47 -0.3(3)
C9 C8 C46 C45 0.2(3)
C7 C8 C46 C45 -137.8(2)
C42 C45 C46 C8 0.1(3)
C54 C45 C46 C8 141.9(2)
C42 C45 C46 C47 -142.0(2)
C54 C45 C46 C47 -0.2(3)
C4 C5 C47 C48 -1.2(3)
C6 C5 C47 C48 138.5(2)
C4 C5 C47 C46 -138.5(2)
C6 C5 C47 C46 1.2(3)
C8 C46 C47 C5 -0.4(3)
C45 C46 C47 C5 142.0(2)
C8 C46 C47 C48 -141.7(2)
C45 C46 C47 C48 0.6(2)
C5 C47 C48 C49 -1.1(3)
C46 C47 C48 C49 140.9(2)
C5 C47 C48 C54 -142.8(2)
C46 C47 C48 C54 -0.8(2)
C54 C48 C49 C3 140.4(2)
C47 C48 C49 C3 2.8(3)
C54 C48 C49 C50 -3.2(3)
C47 C48 C49 C50 -140.8(2)
C4 C3 C49 C48 -2.3(3)
C2 C3 C49 C48 -162.26(19)
C4 C3 C49 C50 145.1(2)
C2 C3 C49 C50 -14.9(2)
C48 C49 C50 C51 3.5(3)
C3 C49 C50 C51 -143.8(2)
C48 C49 C50 C1 162.96(19)
C3 C49 C50 C1 15.7(2)
C61 C1 C50 C51 -104.7(2)
C19 C1 C50 C51 21.9(3)
C2 C1 C50 C51 148.6(2)
C61 C1 C50 C49 96.97(19)
C19 C1 C50 C49 -136.44(18)
C2 C1 C50 C49 -9.7(2)
C49 C50 C51 C52 -1.0(3)
C1 C50 C51 C52 -157.8(2)
C49 C50 C51 C36 137.4(2)
C1 C50 C51 C36 -19.4(3)
C18 C36 C51 C50 1.3(3)
C37 C36 C51 C50 -141.9(2)
C18 C36 C51 C52 144.0(2)
C37 C36 C51 C52 0.9(2)
C50 C51 C52 C54 -1.6(3)
C36 C51 C52 C54 -144.4(2)
C50 C51 C52 C53 142.2(2)
C36 C51 C52 C53 -0.5(2)
C40 C41 C53 C52 138.6(2)
C42 C41 C53 C52 0.3(3)
C40 C41 C53 C37 -0.6(3)
C42 C41 C53 C37 -138.9(2)
C54 C52 C53 C41 0.5(3)
C51 C52 C53 C41 -143.7(2)
C54 C52 C53 C37 144.1(2)
C51 C52 C53 C37 -0.1(2)
C38 C37 C53 C41 0.1(3)
C36 C37 C53 C41 144.2(2)
C38 C37 C53 C52 -143.5(2)
C36 C37 C53 C52 0.6(2)
C51 C52 C54 C48 1.8(3)
C53 C52 C54 C48 -137.9(2)
C51 C52 C54 C45 138.8(2)
C53 C52 C54 C45 -0.9(3)
C49 C48 C54 C52 0.6(3)
C47 C48 C54 C52 142.3(2)
C49 C48 C54 C45 -141.1(2)
C47 C48 C54 C45 0.7(2)
C42 C45 C54 C52 0.5(3)
C46 C45 C54 C52 -141.4(2)
C42 C45 C54 C48 141.7(2)
C46 C45 C54 C48 -0.3(3)
C25 C26 C55 C60 0.3(3)
C27 C26 C55 C60 -142.3(2)
C25 C26 C55 C56 142.8(2)
C27 C26 C55 C56 0.1(2)
C30 C29 C56 C57 0.2(3)
C27 C29 C56 C57 142.7(2)
C30 C29 C56 C55 -142.2(2)
C27 C29 C56 C55 0.4(2)
C60 C55 C56 C57 -0.8(3)
C26 C55 C56 C57 -142.7(2)
C60 C55 C56 C29 141.5(2)
C26 C55 C56 C29 -0.3(2)
C29 C56 C57 C32 0.1(3)
C55 C56 C57 C32 138.1(2)
C29 C56 C57 C58 -137.5(2)
C55 C56 C57 C58 0.5(3)
C31 C32 C57 C56 -0.4(3)
C33 C32 C57 C56 -142.9(2)
C31 C32 C57 C58 141.4(2)
C33 C32 C57 C58 -1.1(3)
C35 C34 C58 C59 0.1(4)
C33 C34 C58 C59 141.8(2)
C35 C34 C58 C57 -141.7(2)
C33 C34 C58 C57 -0.1(3)
C56 C57 C58 C59 1.4(4)
C32 C57 C58 C59 -140.8(2)
C56 C57 C58 C34 142.9(2)
C32 C57 C58 C34 0.7(3)
C34 C58 C59 C21 2.1(4)
C57 C58 C59 C21 139.3(2)
C34 C58 C59 C60 -140.1(2)
C57 C58 C59 C60 -2.9(3)
C20 C21 C59 C58 -3.4(3)
C22 C21 C59 C58 -160.0(2)
C20 C21 C59 C60 142.9(2)
C22 C21 C59 C60 -13.7(3)
C26 C55 C60 C23 -3.0(3)
C56 C55 C60 C23 -140.7(2)
C26 C55 C60 C59 137.0(2)
C56 C55 C60 C59 -0.7(3)
C24 C23 C60 C55 4.4(3)
C22 C23 C60 C55 155.4(2)
C24 C23 C60 C59 -139.3(2)
C22 C23 C60 C59 11.7(2)
C58 C59 C60 C55 2.5(3)
C21 C59 C60 C55 -143.7(2)
C58 C59 C60 C23 147.3(2)
C21 C59 C60 C23 1.0(3)
C50 C1 C61 C62 65.9(3)
C19 C1 C61 C62 -59.4(3)
C2 C1 C61 C62 171.8(2)
C50 C1 C61 C67 -106.97(19)
C19 C1 C61 C67 127.72(19)
C2 C1 C61 C67 -1.0(2)
C67 C61 C62 C65 -6.1(4)
C1 C61 C62 C65 -178.1(2)
C67 C61 C62 C63 173.5(2)
C1 C61 C62 C63 1.5(4)
C61 C62 C63 N64 -174(4)
C65 C62 C63 N64 5(4)
C61 C62 C65 N66 -175.5(17)
C63 C62 C65 N66 4.9(19)
C62 C61 C67 C68 -173.6(2)
C1 C61 C67 C68 -0.5(3)
C62 C61 C67 C71 2.6(4)
C1 C61 C67 C71 175.6(2)
C61 C67 C68 C69 173.5(2)
C71 C67 C68 C69 -2.7(4)
C61 C67 C68 C2 2.1(3)
C71 C67 C68 C2 -174.1(2)
C3 C2 C68 C67 105.8(2)
C22 C2 C68 C67 -131.5(2)
C1 C2 C68 C67 -2.7(2)
C3 C2 C68 C69 -65.8(2)
C22 C2 C68 C69 56.8(3)
C1 C2 C68 C69 -174.3(2)
C67 C68 C69 N70 -153(5)
C2 C68 C69 N70 18(5)
C68 C67 C71 C72 -84.6(3)
C61 C67 C71 C72 99.8(3)
C68 C67 C71 C76 96.0(3)
C61 C67 C71 C76 -79.6(3)
C76 C71 C72 C73 1.7(4)
C67 C71 C72 C73 -177.8(2)
C71 C72 C73 C74 -0.4(4)
C78 N77 C74 C75 11.9(4)
C79 N77 C74 C75 177.6(2)
C78 N77 C74 C73 -168.2(2)
C79 N77 C74 C73 -2.6(4)
C72 C73 C74 N77 179.5(3)
C72 C73 C74 C75 -0.6(4)
N77 C74 C75 C76 -179.8(2)
C73 C74 C75 C76 0.3(3)
C74 C75 C76 C71 1.0(4)
C72 C71 C76 C75 -2.0(4)
C67 C71 C76 C75 177.5(2)
C20 C19 C80 C81 62.2(3)
C18 C19 C80 C81 167.9(2)
C1 C19 C80 C81 -62.4(3)
C88 C83 C84 C85 -0.2(4)
Cl89 C83 C84 C85 -179.1(2)
C83 C84 C85 C86 1.0(4)
C84 C85 C86 C87 -0.8(4)
C85 C86 C87 C88 -0.1(4)
C86 C87 C88 C83 0.9(4)
C84 C83 C88 C87 -0.7(4)
Cl89 C83 C88 C87 178.2(2)
